data_4120358
loop_
_publ_author_name
'Zheng Wei'
'Alexander S. Filatov'
'Evgeny V. Dikarev'

_publ_contact_author_address
;
Department of Chemistry
University at Albany
1400 Washington Avenue
Albany NY 12222
USA
;
_publ_contact_author_email dikarev@albany.edu
_publ_contact_author_fax 518-442-3462
_publ_contact_author_name
;
Dikarev, Evgeny V. 
;
_publ_contact_author_phone 518-442-4401
_publ_section_title
;
 Volatile Heterometallic Precursors for the Low-Temperature Synthesis of
 Prospective Sodium Ion Battery Cathode Materials
;
_journal_name_full 'Journal of the American Chemical Society'
_journal_page_first 12216
_journal_page_last 12219
_journal_paper_doi 10.1021/ja4069529
_journal_volume 135
_journal_year 2013
_chemical_formula_moiety 'C15 H3 F18 Mn O6, Na +, C3 H6 O'
_chemical_formula_sum 'C18 H9 F18 Mn Na O7'
_chemical_formula_weight 757.18
_chemical_name_systematic
; 
 ? 
;
_space_group_IT_number 14
_symmetry_cell_setting monoclinic
_symmetry_Int_Tables_number 14
_symmetry_space_group_name_Hall '-P 2ybc'
_symmetry_space_group_name_H-M 'P 1 21/c 1'
_atom_sites_solution_hydrogens geom
_atom_sites_solution_primary direct
_atom_sites_solution_secondary difmap
_audit_creation_method SHELXL-97
_cell_angle_alpha 90.00
_cell_angle_beta 102.7290(10)
_cell_angle_gamma 90.00
_cell_formula_units_Z 8
_cell_length_a 11.7070(13)
_cell_length_b 38.760(5)
_cell_length_c 12.0119(14)
_cell_measurement_reflns_used 9979
_cell_measurement_temperature 100(2)
_cell_measurement_theta_max 27.80
_cell_measurement_theta_min 2.26
_cell_volume 5316.6(11)
_computing_cell_refinement 'SAINT Ver. 6.22  (Bruker-AXS, 2003)'
_computing_data_collection 'SMART Ver. 5.622 (Bruker-AXS, 2003)'
_computing_data_reduction 'SAINT Ver. 6.22'
_computing_molecular_graphics 'SHELXTL Ver. 6.14'
_computing_publication_material 'SHELXTL Ver. 6.14'
_computing_structure_refinement 'SHELXTL Ver. 6.14'
_computing_structure_solution 'SHELXTL Ver. 6.14 (Bruker-AXS, 2003)'
_diffrn_ambient_temperature 100(2)
_diffrn_measured_fraction_theta_full 0.999
_diffrn_measured_fraction_theta_max 0.948
_diffrn_measurement_device_type 'Bruker SMART APEX CCD area-detector'
_diffrn_measurement_method '0.30\% \w scans'
_diffrn_radiation_monochromator graphite
_diffrn_radiation_source 'fine-focus sealed tube'
_diffrn_radiation_type Mo-K\a
_diffrn_radiation_wavelength 0.71073
_diffrn_reflns_av_R_equivalents 0.0408
_diffrn_reflns_av_sigmaI/netI 0.0463
_diffrn_reflns_limit_h_max 14
_diffrn_reflns_limit_h_min -15
_diffrn_reflns_limit_k_max 50
_diffrn_reflns_limit_k_min -51
_diffrn_reflns_limit_l_max 15
_diffrn_reflns_limit_l_min -15
_diffrn_reflns_number 46100
_diffrn_reflns_theta_full 25.00
_diffrn_reflns_theta_max 28.30
_diffrn_reflns_theta_min 1.78
_exptl_absorpt_coefficient_mu 0.678
_exptl_absorpt_correction_T_max 0.9353
_exptl_absorpt_correction_T_min 0.8226
_exptl_absorpt_correction_type multi-scan
_exptl_absorpt_process_details
;
SADABS  (Bruker-AXS, 2003)
;
_exptl_crystal_colour yellow
_exptl_crystal_density_diffrn 1.892
_exptl_crystal_description block
_exptl_crystal_F_000 2968
_exptl_crystal_size_max 0.30
_exptl_crystal_size_mid 0.22
_exptl_crystal_size_min 0.10
_refine_diff_density_max 0.615
_refine_diff_density_min -0.412
_refine_diff_density_rms 0.074
_refine_ls_extinction_method none
_refine_ls_goodness_of_fit_ref 1.028
_refine_ls_hydrogen_treatment constr
_refine_ls_matrix_type full
_refine_ls_number_parameters 824
_refine_ls_number_reflns 12518
_refine_ls_number_restraints 18
_refine_ls_restrained_S_all 1.034
_refine_ls_R_factor_all 0.0760
_refine_ls_R_factor_gt 0.0471
_refine_ls_shift/su_max 0.001
_refine_ls_shift/su_mean 0.000
_refine_ls_structure_factor_coef Fsqd
_refine_ls_weighting_details 'calc w=1/[\s^2^(Fo^2^)+(0.0541P)^2^+1.8311P] where P=(Fo^2^+2Fc^2^)/3'
_refine_ls_weighting_scheme calc
_refine_ls_wR_factor_gt 0.1035
_refine_ls_wR_factor_ref 0.1139
_reflns_number_gt 8781
_reflns_number_total 12518
_reflns_threshold_expression I>2\s(I)
_cod_data_source_file ja4069529_si_002_1.cif
_cod_data_source_block NaMn(hfac)3-(acetone)2
_cod_depositor_comments
;

2023-09-06
Z value and formula fixed to values more according to usual
chemical conventions.                 miguel
;
_cod_original_formula_sum 'C36 H18 F36 Mn2 Na2 O14'
_cod_original_formula_weight 1514.36
_cod_original_formula_moiety 'C36 H18 F36 Mn2 Na2 O14'
_cod_original_formula_units_Z 4
_cod_original_cell_volume 5316.5(11)
_cod_original_sg_symbol_Hall '-P 2ybc     '
_cod_original_sg_symbol_H-M 'P 1 21/c 1 '
_cod_database_code 4120358

loop_
_symmetry_equiv_pos_as_xyz
'x, y, z'
'-x, y+1/2, -z+1/2'
'-x, -y, -z'
'x, -y-1/2, z-1/2'

loop_
_atom_site_label
_atom_site_type_symbol
_atom_site_fract_x
_atom_site_fract_y
_atom_site_fract_z
_atom_site_U_iso_or_equiv
_atom_site_adp_type
_atom_site_occupancy
_atom_site_symmetry_multiplicity
_atom_site_calc_flag
_atom_site_refinement_flags
_atom_site_disorder_assembly
_atom_site_disorder_group
Mn1 Mn 0.41832(3) 0.110887(9) 0.61485(3) 0.01861(9) Uani 1 1 d . . .
Mn2 Mn 0.78064(3) 0.120058(10) 0.26141(3) 0.02002(10) Uani 1 1 d . . .
Na1 Na 0.60517(8) 0.11397(3) 0.44066(8) 0.0255(2) Uani 1 1 d . . .
Na2 Na 0.95145(10) 0.13455(3) 0.08374(9) 0.0336(3) Uani 1 1 d . . .
O1 O 0.58325(15) 0.08337(4) 0.61066(14) 0.0240(4) Uani 1 1 d . . .
O2 O 0.45197(15) 0.08873(5) 0.78193(14) 0.0249(4) Uani 1 1 d . . .
O3 O 0.40033(14) 0.10136(4) 0.43142(14) 0.0220(4) Uani 1 1 d . . .
O4 O 0.25269(14) 0.08421(4) 0.58321(14) 0.0225(4) Uani 1 1 d . . .
O5 O 0.52838(15) 0.15286(4) 0.56939(14) 0.0231(4) Uani 1 1 d . . .
O6 O 0.33125(15) 0.15425(4) 0.67128(14) 0.0239(4) Uani 1 1 d . . .
O7 O 0.87289(15) 0.08226(5) 0.18430(15) 0.0269(4) Uani 1 1 d . . .
O8 O 0.69117(15) 0.07607(4) 0.30808(14) 0.0239(4) Uani 1 1 d . . .
O9 O 0.94421(15) 0.14661(5) 0.27896(14) 0.0256(4) Uani 1 1 d . . .
O10 O 0.81322(14) 0.12996(4) 0.44381(14) 0.0227(4) Uani 1 1 d . . .
O11 O 0.74811(15) 0.13978(5) 0.08934(14) 0.0258(4) Uani 1 1 d . . .
O12 O 0.62183(14) 0.14766(4) 0.26399(14) 0.0227(4) Uani 1 1 d . . .
O13 O 0.9363(2) 0.19363(6) 0.0624(2) 0.0488(6) Uani 1 1 d . . .
O14 O 1.06854(18) 0.12091(6) -0.03072(16) 0.0402(5) Uani 1 1 d . . .
C1 C 0.7501(2) 0.04694(8) 0.6529(2) 0.0336(7) Uani 1 1 d . . .
C2 C 0.6454(2) 0.06471(6) 0.6859(2) 0.0226(5) Uani 1 1 d . . .
C3 C 0.6285(2) 0.05710(7) 0.7946(2) 0.0242(5) Uani 1 1 d . . .
H3 H 0.6842 0.0431 0.8442 0.029 Uiso 1 1 calc R . .
C4 C 0.5325(2) 0.06946(7) 0.8322(2) 0.0244(5) Uani 1 1 d . . .
C5 C 0.5217(2) 0.05885(8) 0.9527(2) 0.0325(6) Uani 1 1 d . . .
C6 C 0.3347(2) 0.08341(7) 0.2398(2) 0.0298(6) Uani 1 1 d . . .
C7 C 0.3201(2) 0.08553(6) 0.3637(2) 0.0223(5) Uani 1 1 d . . .
C8 C 0.2209(2) 0.07043(7) 0.3861(2) 0.0259(6) Uani 1 1 d . . .
H8 H 0.1674 0.0595 0.3252 0.031 Uiso 1 1 calc R . .
C9 C 0.1957(2) 0.07047(6) 0.4945(2) 0.0227(5) Uani 1 1 d . . .
C10 C 0.0833(2) 0.05124(7) 0.5047(2) 0.0265(6) Uani 1 1 d . . .
C11 C 0.6222(3) 0.20637(7) 0.5575(2) 0.0313(6) Uani 1 1 d . . .
C12 C 0.5224(2) 0.18475(6) 0.5858(2) 0.0225(5) Uani 1 1 d . . .
C13 C 0.4405(2) 0.20269(7) 0.6311(2) 0.0253(6) Uani 1 1 d . . .
H13 H 0.4443 0.2272 0.6344 0.030 Uiso 1 1 calc R . .
C14 C 0.3533(2) 0.18587(6) 0.6717(2) 0.0222(5) Uani 1 1 d . . .
C15 C 0.2763(2) 0.20846(7) 0.7303(3) 0.0321(6) Uani 1 1 d . . .
C16 C 0.9380(3) 0.03107(8) 0.1153(3) 0.0347(7) Uani 1 1 d U . .
C17 C 0.8607(2) 0.05002(7) 0.1832(2) 0.0252(6) Uani 1 1 d . A .
C18 C 0.7860(2) 0.03026(7) 0.2320(2) 0.0280(6) Uani 1 1 d . . .
H18 H 0.7900 0.0058 0.2273 0.034 Uiso 1 1 calc R A .
C19 C 0.7050(2) 0.04491(7) 0.2875(2) 0.0244(5) Uani 1 1 d . A .
C20 C 0.6176(3) 0.01987(7) 0.3227(3) 0.0342(7) Uani 1 1 d . . .
C21 C 1.1277(2) 0.17286(8) 0.3451(2) 0.0336(7) Uani 1 1 d . . .
C22 C 1.0166(2) 0.15588(7) 0.3679(2) 0.0249(6) Uani 1 1 d . . .
C23 C 1.0049(2) 0.15376(7) 0.4798(2) 0.0273(6) Uani 1 1 d . . .
H23 H 1.0680 0.1612 0.5390 0.033 Uiso 1 1 calc R . .
C24 C 0.9039(2) 0.14112(7) 0.5088(2) 0.0240(5) Uani 1 1 d . . .
C25 C 0.9037(2) 0.14062(8) 0.6372(2) 0.0334(7) Uani 1 1 d . . .
C26 C 0.6728(3) 0.16789(7) -0.0857(2) 0.0332(6) Uani 1 1 d . . .
C27 C 0.6688(2) 0.15939(7) 0.0384(2) 0.0249(6) Uani 1 1 d . . .
C28 C 0.5775(2) 0.17355(7) 0.0791(2) 0.0263(6) Uani 1 1 d . . .
H28 H 0.5235 0.1883 0.0306 0.032 Uiso 1 1 calc R . .
C29 C 0.5619(2) 0.16697(6) 0.1888(2) 0.0232(5) Uani 1 1 d . . .
C30 C 0.4626(2) 0.18654(7) 0.2259(2) 0.0315(6) Uani 1 1 d . . .
C31 C 0.9254(4) 0.25353(10) 0.0326(5) 0.0865(15) Uani 1 1 d U . .
H31A H 0.8762 0.2619 -0.0391 0.130 Uiso 1 1 calc R . .
H31B H 0.9925 0.2690 0.0567 0.130 Uiso 1 1 calc R . .
H31C H 0.8794 0.2529 0.0916 0.130 Uiso 1 1 calc R . .
C32 C 0.9677(3) 0.21829(8) 0.0153(3) 0.0387(7) Uani 1 1 d . . .
C33 C 1.0548(4) 0.21530(10) -0.0559(4) 0.0828(14) Uani 1 1 d U . .
H33A H 1.0686 0.1909 -0.0695 0.124 Uiso 1 1 calc R . .
H33B H 1.1283 0.2261 -0.0166 0.124 Uiso 1 1 calc R . .
H33C H 1.0254 0.2269 -0.1291 0.124 Uiso 1 1 calc R . .
C34 C 1.2515(3) 0.12980(9) -0.0785(3) 0.0466(8) Uani 1 1 d . . .
H34A H 1.2499 0.1517 -0.0379 0.070 Uiso 1 1 calc R . .
H34B H 1.2527 0.1345 -0.1584 0.070 Uiso 1 1 calc R . .
H34C H 1.3216 0.1168 -0.0427 0.070 Uiso 1 1 calc R . .
C35 C 1.1458(2) 0.10942(8) -0.0732(2) 0.0318(6) Uani 1 1 d . . .
C36 C 1.1403(3) 0.07364(9) -0.1195(3) 0.0471(8) Uani 1 1 d . . .
H36A H 1.1908 0.0585 -0.0642 0.071 Uiso 1 1 calc R . .
H36B H 1.1670 0.0736 -0.1913 0.071 Uiso 1 1 calc R . .
H36C H 1.0594 0.0652 -0.1334 0.071 Uiso 1 1 calc R . .
F1 F 0.77471(13) 0.06039(4) 0.55855(13) 0.0358(4) Uani 1 1 d . . .
F2 F 0.72893(18) 0.01364(5) 0.63386(18) 0.0592(6) Uani 1 1 d . . .
F3 F 0.84705(15) 0.04979(6) 0.73540(15) 0.0594(6) Uani 1 1 d . . .
F4 F 0.5452(2) 0.08534(5) 1.02362(14) 0.0620(6) Uani 1 1 d . . .
F5 F 0.59356(16) 0.03312(5) 0.99679(15) 0.0549(5) Uani 1 1 d . . .
F6 F 0.41466(14) 0.04806(5) 0.95425(14) 0.0441(4) Uani 1 1 d . . .
F7 F 0.44165(15) 0.09099(5) 0.22982(14) 0.0478(5) Uani 1 1 d . . .
F8 F 0.2609(2) 0.10436(7) 0.17351(16) 0.0749(7) Uani 1 1 d . . .
F9 F 0.31122(19) 0.05200(5) 0.19577(16) 0.0612(6) Uani 1 1 d . . .
F10 F -0.01114(14) 0.06966(5) 0.45742(16) 0.0487(5) Uani 1 1 d . . .
F11 F 0.07290(16) 0.02147(5) 0.44919(17) 0.0517(5) Uani 1 1 d . . .
F12 F 0.07899(15) 0.04491(5) 0.61129(14) 0.0471(5) Uani 1 1 d . . .
F13 F 0.67274(14) 0.19092(4) 0.48170(14) 0.0357(4) Uani 1 1 d . . .
F14 F 0.70606(16) 0.21119(5) 0.65237(15) 0.0538(5) Uani 1 1 d . . .
F15 F 0.58787(17) 0.23736(4) 0.51651(17) 0.0522(5) Uani 1 1 d . . .
F16 F 0.26151(18) 0.24018(5) 0.6878(2) 0.0599(6) Uani 1 1 d . . .
F17 F 0.32408(16) 0.21166(5) 0.84182(16) 0.0546(5) Uani 1 1 d . . .
F18 F 0.17017(14) 0.19510(4) 0.72243(15) 0.0393(4) Uani 1 1 d . . .
F19 F 1.0247(5) 0.05021(12) 0.0999(6) 0.0908(19) Uani 0.60 1 d P A 1
F20 F 0.8821(3) 0.01776(11) 0.0226(3) 0.0536(9) Uani 0.60 1 d P A 1
F21 F 0.9950(4) 0.00447(12) 0.1766(3) 0.0688(11) Uani 0.60 1 d P A 1
F19X F 1.0417(7) 0.0426(2) 0.1283(5) 0.0536(9) Uani 0.40 1 d P A 2
F20X F 0.8935(6) 0.03908(17) 0.0013(5) 0.0688(11) Uani 0.40 1 d P A 2
F21X F 0.9407(7) -0.00178(16) 0.1243(9) 0.0908(19) Uani 0.40 1 d P A 2
F22 F 0.66791(19) -0.00866(5) 0.3703(2) 0.0637(6) Uani 1 1 d . A .
F23 F 0.53683(17) 0.01066(5) 0.23025(17) 0.0560(5) Uani 1 1 d . A .
F24 F 0.56061(15) 0.03430(4) 0.39525(14) 0.0386(4) Uani 1 1 d . A .
F25 F 1.1144(2) 0.20651(5) 0.3356(2) 0.0740(7) Uani 1 1 d . . .
F26 F 1.15071(15) 0.16199(5) 0.24760(15) 0.0494(5) Uani 1 1 d . . .
F27 F 1.22183(15) 0.16588(6) 0.42553(16) 0.0645(6) Uani 1 1 d . . .
F28 F 0.80013(15) 0.13203(5) 0.65605(13) 0.0427(4) Uani 1 1 d . . .
F29 F 0.93213(17) 0.17135(5) 0.68518(15) 0.0528(5) Uani 1 1 d . . .
F30 F 0.98213(18) 0.11793(6) 0.69117(15) 0.0618(6) Uani 1 1 d . . .
F31 F 0.76672(17) 0.15483(5) -0.11501(14) 0.0515(5) Uani 1 1 d . . .
F32 F 0.67338(19) 0.20179(4) -0.10393(14) 0.0507(5) Uani 1 1 d . . .
F33 F 0.57974(18) 0.15495(5) -0.15736(14) 0.0563(5) Uani 1 1 d . . .
F34 F 0.49953(16) 0.21785(4) 0.26387(16) 0.0462(4) Uani 1 1 d . . .
F35 F 0.36920(15) 0.19095(5) 0.14128(15) 0.0505(5) Uani 1 1 d . . .
F36 F 0.42756(15) 0.17059(5) 0.31078(15) 0.0456(5) Uani 1 1 d . . .

loop_
_atom_site_aniso_label
_atom_site_aniso_U_11
_atom_site_aniso_U_22
_atom_site_aniso_U_33
_atom_site_aniso_U_23
_atom_site_aniso_U_13
_atom_site_aniso_U_12
Mn1 0.01884(19) 0.0217(2) 0.01638(18) 0.00019(14) 0.00623(14) -0.00074(15)
Mn2 0.0202(2) 0.0245(2) 0.01693(19) 0.00042(15) 0.00754(15) 0.00084(15)
Na1 0.0241(5) 0.0329(6) 0.0229(5) 0.0020(4) 0.0123(4) -0.0001(4)
Na2 0.0341(6) 0.0442(7) 0.0273(6) 0.0013(5) 0.0172(5) 0.0038(5)
O1 0.0231(9) 0.0284(10) 0.0217(9) 0.0039(7) 0.0077(7) 0.0028(7)
O2 0.0243(9) 0.0327(10) 0.0189(9) 0.0030(7) 0.0074(7) 0.0042(8)
O3 0.0213(9) 0.0275(9) 0.0181(8) 0.0001(7) 0.0058(7) -0.0031(7)
O4 0.0216(9) 0.0253(9) 0.0217(9) -0.0019(7) 0.0074(7) -0.0040(7)
O5 0.0260(10) 0.0233(10) 0.0223(9) -0.0018(7) 0.0104(7) -0.0016(7)
O6 0.0242(9) 0.0243(10) 0.0251(9) -0.0028(7) 0.0099(7) -0.0016(7)
O7 0.0287(10) 0.0283(10) 0.0270(10) -0.0011(7) 0.0130(8) 0.0017(8)
O8 0.0259(10) 0.0247(10) 0.0230(9) 0.0002(7) 0.0093(7) 0.0002(7)
O9 0.0249(10) 0.0330(10) 0.0207(9) -0.0021(7) 0.0087(7) -0.0041(8)
O10 0.0209(9) 0.0291(10) 0.0187(9) -0.0002(7) 0.0058(7) -0.0001(7)
O11 0.0272(10) 0.0318(10) 0.0196(9) 0.0019(7) 0.0078(7) 0.0041(8)
O12 0.0215(9) 0.0260(9) 0.0219(9) 0.0037(7) 0.0073(7) 0.0034(7)
O13 0.0540(15) 0.0423(13) 0.0577(15) 0.0049(11) 0.0283(12) 0.0002(11)
O14 0.0356(12) 0.0597(14) 0.0285(11) 0.0013(9) 0.0142(9) 0.0164(10)
C1 0.0307(15) 0.0420(18) 0.0311(15) 0.0128(13) 0.0134(12) 0.0110(13)
C2 0.0201(13) 0.0237(13) 0.0243(13) 0.0016(10) 0.0056(10) -0.0013(10)
C3 0.0200(13) 0.0304(14) 0.0220(13) 0.0056(10) 0.0044(10) 0.0023(11)
C4 0.0229(13) 0.0299(14) 0.0195(12) 0.0020(10) 0.0023(10) -0.0029(11)
C5 0.0298(15) 0.0438(18) 0.0251(14) 0.0067(12) 0.0086(12) 0.0040(13)
C6 0.0301(15) 0.0388(16) 0.0213(13) -0.0022(12) 0.0074(11) -0.0030(12)
C7 0.0236(13) 0.0245(13) 0.0186(12) 0.0013(10) 0.0044(10) 0.0018(10)
C8 0.0247(13) 0.0331(15) 0.0191(12) -0.0042(11) 0.0034(10) -0.0057(11)
C9 0.0207(13) 0.0239(13) 0.0230(13) 0.0001(10) 0.0041(10) 0.0007(10)
C10 0.0267(14) 0.0293(14) 0.0239(14) -0.0026(11) 0.0065(11) -0.0014(11)
C11 0.0384(17) 0.0284(15) 0.0312(15) -0.0065(12) 0.0169(13) -0.0054(12)
C12 0.0265(14) 0.0240(14) 0.0171(12) -0.0007(10) 0.0053(10) -0.0038(10)
C13 0.0284(14) 0.0225(13) 0.0267(14) -0.0024(10) 0.0100(11) -0.0008(11)
C14 0.0209(13) 0.0257(14) 0.0191(12) -0.0016(10) 0.0023(10) 0.0022(10)
C15 0.0275(15) 0.0277(15) 0.0448(17) -0.0072(12) 0.0160(13) 0.0002(12)
C16 0.0300(16) 0.0354(17) 0.0413(17) -0.0066(13) 0.0135(13) 0.0018(13)
C17 0.0241(14) 0.0295(15) 0.0209(13) -0.0029(10) 0.0028(10) 0.0066(11)
C18 0.0308(15) 0.0245(14) 0.0299(14) -0.0020(11) 0.0091(12) 0.0002(11)
C19 0.0253(14) 0.0268(14) 0.0207(13) 0.0014(10) 0.0044(10) 0.0007(11)
C20 0.0385(17) 0.0290(16) 0.0401(17) 0.0003(12) 0.0195(14) -0.0005(13)
C21 0.0300(16) 0.0415(18) 0.0311(15) -0.0038(13) 0.0107(12) -0.0072(13)
C22 0.0219(13) 0.0258(14) 0.0289(14) -0.0012(11) 0.0098(11) -0.0013(11)
C23 0.0251(14) 0.0344(15) 0.0217(13) -0.0033(11) 0.0033(11) -0.0035(11)
C24 0.0251(14) 0.0272(14) 0.0205(13) -0.0026(10) 0.0066(11) 0.0035(11)
C25 0.0298(16) 0.0467(18) 0.0249(14) -0.0043(12) 0.0086(12) -0.0057(13)
C26 0.0416(17) 0.0380(17) 0.0207(14) 0.0026(12) 0.0086(12) 0.0033(13)
C27 0.0314(15) 0.0250(14) 0.0192(13) -0.0002(10) 0.0073(11) -0.0020(11)
C28 0.0278(14) 0.0289(14) 0.0215(13) 0.0072(10) 0.0037(11) 0.0042(11)
C29 0.0218(13) 0.0228(13) 0.0259(13) 0.0009(10) 0.0073(10) -0.0010(10)
C30 0.0304(15) 0.0372(17) 0.0283(14) 0.0087(12) 0.0096(12) 0.0092(12)
C31 0.078(3) 0.051(2) 0.148(4) -0.007(3) 0.062(3) 0.008(2)
C32 0.0338(17) 0.0363(17) 0.0481(19) -0.0052(14) 0.0135(14) 0.0000(13)
C33 0.118(4) 0.049(2) 0.109(3) 0.003(2) 0.085(3) 0.001(2)
C34 0.053(2) 0.051(2) 0.0435(19) 0.0087(15) 0.0263(16) 0.0049(16)
C35 0.0323(15) 0.0470(17) 0.0168(13) 0.0042(12) 0.0067(11) 0.0122(13)
C36 0.0392(19) 0.055(2) 0.0433(19) -0.0087(15) -0.0003(15) 0.0096(16)
F1 0.0306(9) 0.0489(10) 0.0330(9) 0.0116(7) 0.0183(7) 0.0107(7)
F2 0.0784(15) 0.0333(11) 0.0835(15) 0.0122(9) 0.0557(12) 0.0204(10)
F3 0.0257(9) 0.1163(18) 0.0367(10) 0.0209(11) 0.0078(8) 0.0258(10)
F4 0.0995(17) 0.0675(14) 0.0223(9) -0.0090(9) 0.0209(10) -0.0214(12)
F5 0.0468(11) 0.0855(15) 0.0370(10) 0.0347(10) 0.0191(9) 0.0281(10)
F6 0.0337(9) 0.0656(12) 0.0375(10) 0.0204(8) 0.0177(8) 0.0014(8)
F7 0.0402(10) 0.0822(14) 0.0262(9) -0.0099(9) 0.0182(8) -0.0215(9)
F8 0.0775(15) 0.123(2) 0.0263(10) 0.0278(11) 0.0159(10) 0.0492(14)
F9 0.0807(15) 0.0701(14) 0.0433(11) -0.0291(10) 0.0366(11) -0.0322(11)
F10 0.0237(9) 0.0577(12) 0.0654(13) 0.0127(10) 0.0112(8) 0.0000(8)
F11 0.0529(12) 0.0404(10) 0.0740(13) -0.0257(9) 0.0404(10) -0.0236(9)
F12 0.0431(10) 0.0706(13) 0.0303(9) 0.0007(8) 0.0140(8) -0.0258(9)
F13 0.0424(10) 0.0332(9) 0.0401(9) -0.0059(7) 0.0275(8) -0.0061(7)
F14 0.0454(11) 0.0793(14) 0.0405(10) -0.0160(9) 0.0180(9) -0.0372(10)
F15 0.0699(13) 0.0261(9) 0.0761(13) 0.0072(9) 0.0498(11) -0.0015(9)
F16 0.0605(13) 0.0307(10) 0.1047(17) 0.0060(10) 0.0527(12) 0.0113(9)
F17 0.0428(11) 0.0765(14) 0.0468(11) -0.0349(10) 0.0148(9) -0.0010(10)
F18 0.0260(9) 0.0427(10) 0.0538(11) -0.0134(8) 0.0187(8) -0.0020(7)
F19 0.086(3) 0.039(2) 0.182(6) -0.018(2) 0.105(4) -0.009(2)
F20 0.0337(15) 0.091(3) 0.0317(15) -0.0348(17) -0.0018(12) 0.0229(17)
F21 0.077(2) 0.086(3) 0.0444(18) 0.0022(17) 0.0162(16) 0.056(2)
F19X 0.0337(15) 0.091(3) 0.0317(15) -0.0348(17) -0.0018(12) 0.0229(17)
F20X 0.077(2) 0.086(3) 0.0444(18) 0.0022(17) 0.0162(16) 0.056(2)
F21X 0.086(3) 0.039(2) 0.182(6) -0.018(2) 0.105(4) -0.009(2)
F22 0.0717(14) 0.0357(11) 0.0985(17) 0.0281(11) 0.0507(13) 0.0137(10)
F23 0.0556(12) 0.0583(13) 0.0593(12) -0.0214(10) 0.0241(10) -0.0306(10)
F24 0.0444(10) 0.0355(9) 0.0432(10) 0.0003(7) 0.0254(8) -0.0055(7)
F25 0.0754(15) 0.0393(12) 0.126(2) -0.0083(12) 0.0629(15) -0.0190(10)
F26 0.0343(10) 0.0827(14) 0.0368(10) -0.0080(9) 0.0203(8) -0.0136(9)
F27 0.0276(10) 0.1255(19) 0.0385(11) 0.0093(11) 0.0036(8) -0.0230(11)
F28 0.0413(10) 0.0644(12) 0.0272(9) -0.0068(8) 0.0180(8) -0.0155(9)
F29 0.0581(12) 0.0692(13) 0.0372(10) -0.0249(9) 0.0239(9) -0.0274(10)
F30 0.0571(13) 0.0976(17) 0.0292(10) 0.0183(10) 0.0065(9) 0.0206(12)
F31 0.0641(13) 0.0705(13) 0.0262(9) 0.0067(8) 0.0236(9) 0.0180(10)
F32 0.0863(15) 0.0385(10) 0.0334(10) 0.0109(8) 0.0263(10) 0.0048(9)
F33 0.0667(13) 0.0736(14) 0.0227(9) -0.0008(9) -0.0030(9) -0.0149(11)
F34 0.0554(12) 0.0330(10) 0.0538(11) -0.0054(8) 0.0202(9) 0.0104(8)
F35 0.0327(10) 0.0768(14) 0.0405(10) 0.0073(9) 0.0048(8) 0.0239(9)
F36 0.0400(10) 0.0549(11) 0.0512(11) 0.0210(9) 0.0300(9) 0.0183(8)

loop_
_atom_type_symbol
_atom_type_description
_atom_type_scat_dispersion_real
_atom_type_scat_dispersion_imag
_atom_type_scat_source
C C 0.0033 0.0016 'International Tables Vol C Tables 4.2.6.8 and 6.1.1.4'
H H 0.0000 0.0000 'International Tables Vol C Tables 4.2.6.8 and 6.1.1.4'
O O 0.0106 0.0060 'International Tables Vol C Tables 4.2.6.8 and 6.1.1.4'
F F 0.0171 0.0103 'International Tables Vol C Tables 4.2.6.8 and 6.1.1.4'
Na Na 0.0362 0.0249 'International Tables Vol C Tables 4.2.6.8 and 6.1.1.4'
Mn Mn 0.3368 0.7283 'International Tables Vol C Tables 4.2.6.8 and 6.1.1.4'

loop_
_geom_angle_atom_site_label_1
_geom_angle_atom_site_label_2
_geom_angle_atom_site_label_3
_geom_angle
_geom_angle_publ_flag
O2 Mn1 O6 91.16(7) yes
O2 Mn1 O4 86.86(7) yes
O6 Mn1 O4 87.71(6) yes
O2 Mn1 O3 146.15(7) yes
O6 Mn1 O3 119.98(7) yes
O4 Mn1 O3 81.89(6) yes
O2 Mn1 O1 81.18(6) yes
O6 Mn1 O1 149.19(7) yes
O4 Mn1 O1 121.29(7) yes
O3 Mn1 O1 77.76(6) yes
O2 Mn1 O5 121.94(7) yes
O6 Mn1 O5 81.13(6) yes
O4 Mn1 O5 149.03(6) yes
O3 Mn1 O5 78.98(6) yes
O1 Mn1 O5 77.94(6) yes
O2 Mn1 Na1 126.20(5) yes
O6 Mn1 Na1 126.13(5) yes
O4 Mn1 Na1 126.40(5) yes
O3 Mn1 Na1 46.41(5) yes
O1 Mn1 Na1 46.37(5) yes
O5 Mn1 Na1 47.49(5) yes
O8 Mn2 O9 146.65(7) yes
O8 Mn2 O7 83.75(7) yes
O9 Mn2 O7 81.18(7) yes
O8 Mn2 O12 85.29(7) yes
O9 Mn2 O12 121.07(7) yes
O7 Mn2 O12 149.76(7) yes
O8 Mn2 O11 122.69(7) yes
O9 Mn2 O11 83.65(7) yes
O7 Mn2 O11 80.09(7) yes
O12 Mn2 O11 82.35(6) yes
O8 Mn2 O10 82.18(6) yes
O9 Mn2 O10 82.04(6) yes
O7 Mn2 O10 124.20(7) yes
O12 Mn2 O10 81.83(6) yes
O11 Mn2 O10 149.07(7) yes
O8 Mn2 Na2 135.33(5) yes
O9 Mn2 Na2 47.30(5) yes
O7 Mn2 Na2 53.08(5) yes
O12 Mn2 Na2 125.26(5) yes
O11 Mn2 Na2 47.15(5) yes
O10 Mn2 Na2 128.99(5) yes
O8 Mn2 Na1 50.21(5) yes
O9 Mn2 Na1 129.95(5) yes
O7 Mn2 Na1 132.69(5) yes
O12 Mn2 Na1 50.29(5) yes
O11 Mn2 Na1 130.35(5) yes
O10 Mn2 Na1 49.48(5) yes
Na2 Mn2 Na1 174.23(3) yes
O1 Na1 O3 69.68(6) ?
O1 Na1 O5 69.51(6) ?
O3 Na1 O5 70.04(6) ?
O1 Na1 O10 113.04(7) ?
O3 Na1 O10 176.81(7) ?
O5 Na1 O10 109.07(7) ?
O1 Na1 O8 112.12(7) ?
O3 Na1 O8 112.35(7) ?
O5 Na1 O8 177.38(7) ?
O10 Na1 O8 68.48(6) ?
O1 Na1 O12 177.71(7) ?
O3 Na1 O12 108.85(6) ?
O5 Na1 O12 108.41(7) ?
O10 Na1 O12 68.37(6) ?
O8 Na1 O12 69.99(6) ?
O1 Na1 F7 113.93(6) ?
O3 Na1 F7 56.83(5) ?
O5 Na1 F7 117.69(6) ?
O10 Na1 F7 122.10(6) ?
O8 Na1 F7 63.80(6) ?
O12 Na1 F7 65.97(6) ?
O1 Na1 Mn2 141.49(5) ?
O3 Na1 Mn2 137.45(5) ?
O5 Na1 Mn2 137.02(5) ?
O10 Na1 Mn2 41.27(4) ?
O8 Na1 Mn2 40.47(4) ?
O12 Na1 Mn2 40.74(4) ?
F7 Na1 Mn2 80.85(4) ?
O1 Na1 Mn1 41.44(4) ?
O3 Na1 Mn1 41.02(4) ?
O5 Na1 Mn1 41.49(4) ?
O10 Na1 Mn1 140.06(5) ?
O8 Na1 Mn1 141.06(5) ?
O12 Na1 Mn1 136.33(5) ?
F7 Na1 Mn1 97.81(4) ?
Mn2 Na1 Mn1 177.07(4) ?
O14 Na2 O13 102.21(9) ?
O14 Na2 O11 142.32(8) ?
O13 Na2 O11 82.35(8) ?
O14 Na2 O9 144.24(9) ?
O13 Na2 O9 84.10(8) ?
O11 Na2 O9 73.10(6) ?
O14 Na2 O7 115.46(8) ?
O13 Na2 O7 142.25(8) ?
O11 Na2 O7 66.62(6) ?
O9 Na2 O7 67.13(6) ?
O14 Na2 F26 89.63(7) ?
O13 Na2 F26 75.06(8) ?
O11 Na2 F26 127.07(7) ?
O9 Na2 F26 57.63(6) ?
O7 Na2 F26 106.35(6) ?
O14 Na2 F31 90.28(7) ?
O13 Na2 F31 67.74(8) ?
O11 Na2 F31 56.43(6) ?
O9 Na2 F31 123.94(7) ?
O7 Na2 F31 107.99(7) ?
F26 Na2 F31 141.88(7) ?
O14 Na2 Mn2 156.26(8) ?
O13 Na2 Mn2 101.49(6) ?
O11 Na2 Mn2 41.13(4) ?
O9 Na2 Mn2 40.79(4) ?
O7 Na2 Mn2 40.80(4) ?
F26 Na2 Mn2 97.80(4) ?
F31 Na2 Mn2 97.40(5) ?
C2 O1 Mn1 129.03(16) ?
C2 O1 Na1 137.36(16) ?
Mn1 O1 Na1 92.19(6) ?
C4 O2 Mn1 131.13(16) ?
C7 O3 Mn1 128.51(15) ?
C7 O3 Na1 135.86(16) ?
Mn1 O3 Na1 92.57(6) ?
C9 O4 Mn1 130.35(16) ?
C12 O5 Mn1 128.92(16) ?
C12 O5 Na1 137.75(16) ?
Mn1 O5 Na1 91.02(6) ?
C14 O6 Mn1 130.88(16) ?
C17 O7 Mn2 128.01(16) ?
C17 O7 Na2 144.31(16) ?
Mn2 O7 Na2 86.12(6) ?
C19 O8 Mn2 128.72(16) ?
C19 O8 Na1 140.47(16) ?
Mn2 O8 Na1 89.31(6) ?
C22 O9 Mn2 129.76(16) ?
C22 O9 Na2 135.91(16) ?
Mn2 O9 Na2 91.91(7) ?
C24 O10 Mn2 128.88(15) ?
C24 O10 Na1 141.73(15) ?
Mn2 O10 Na1 89.26(6) ?
C27 O11 Mn2 129.74(16) ?
C27 O11 Na2 132.09(16) ?
Mn2 O11 Na2 91.72(7) ?
C29 O12 Mn2 129.16(16) ?
C29 O12 Na1 140.54(16) ?
Mn2 O12 Na1 88.97(6) ?
C32 O13 Na2 144.4(2) ?
C35 O14 Na2 165.75(19) ?
F2 C1 F1 107.5(2) ?
F2 C1 F3 107.7(2) ?
F1 C1 F3 106.9(2) ?
F2 C1 C2 110.6(2) ?
F1 C1 C2 112.2(2) ?
F3 C1 C2 111.6(2) ?
O1 C2 C3 128.0(2) ?
O1 C2 C1 116.2(2) ?
C3 C2 C1 115.7(2) ?
C4 C3 C2 121.6(2) ?
C4 C3 H3 119.2 ?
C2 C3 H3 119.2 ?
O2 C4 C3 128.9(2) ?
O2 C4 C5 114.0(2) ?
C3 C4 C5 117.1(2) ?
F4 C5 F6 107.4(2) ?
F4 C5 F5 107.5(2) ?
F6 C5 F5 105.9(2) ?
F4 C5 C4 110.5(2) ?
F6 C5 C4 111.9(2) ?
F5 C5 C4 113.4(2) ?
F7 C6 F8 108.5(2) ?
F7 C6 F9 106.5(2) ?
F8 C6 F9 105.8(2) ?
F7 C6 C7 112.8(2) ?
F8 C6 C7 110.8(2) ?
F9 C6 C7 112.1(2) ?
O3 C7 C8 128.5(2) ?
O3 C7 C6 115.2(2) ?
C8 C7 C6 116.4(2) ?
C7 C8 C9 122.8(2) ?
C7 C8 H8 118.6 ?
C9 C8 H8 118.6 ?
O4 C9 C8 127.9(2) ?
O4 C9 C10 116.4(2) ?
C8 C9 C10 115.7(2) ?
F12 C10 F11 108.0(2) ?
F12 C10 F10 108.0(2) ?
F11 C10 F10 106.0(2) ?
F12 C10 C9 112.6(2) ?
F11 C10 C9 111.5(2) ?
F10 C10 C9 110.4(2) ?
F15 C11 F13 107.3(2) ?
F15 C11 F14 107.1(2) ?
F13 C11 F14 106.9(2) ?
F15 C11 C12 113.1(2) ?
F13 C11 C12 112.3(2) ?
F14 C11 C12 109.7(2) ?
O5 C12 C13 128.4(2) ?
O5 C12 C11 115.5(2) ?
C13 C12 C11 116.0(2) ?
C14 C13 C12 121.8(2) ?
C14 C13 H13 119.1 ?
C12 C13 H13 119.1 ?
O6 C14 C13 128.7(2) ?
O6 C14 C15 114.8(2) ?
C13 C14 C15 116.4(2) ?
F16 C15 F18 107.0(2) ?
F16 C15 F17 106.8(2) ?
F18 C15 F17 106.5(2) ?
F16 C15 C14 113.1(2) ?
F18 C15 C14 112.3(2) ?
F17 C15 C14 110.7(2) ?
F19X C16 F21X 109.7(5) ?
F20 C16 F19 111.9(4) ?
F21X C16 F19 125.1(4) ?
F20 C16 F21 105.3(3) ?
F19 C16 F21 101.9(4) ?
F19X C16 F20X 100.5(5) ?
F21X C16 F20X 107.6(6) ?
F19X C16 C17 115.2(4) ?
F20 C16 C17 114.2(3) ?
F21X C16 C17 116.0(4) ?
F19 C16 C17 111.9(3) ?
F21 C16 C17 110.7(3) ?
F20X C16 C17 106.3(3) ?
O7 C17 C18 128.7(2) ?
O7 C17 C16 113.8(2) ?
C18 C17 C16 117.5(2) ?
C17 C18 C19 122.4(2) ?
C17 C18 H18 118.8 ?
C19 C18 H18 118.8 ?
O8 C19 C18 128.3(2) ?
O8 C19 C20 115.6(2) ?
C18 C19 C20 116.0(2) ?
F22 C20 F24 108.0(2) ?
F22 C20 F23 107.6(2) ?
F24 C20 F23 106.9(2) ?
F22 C20 C19 112.8(2) ?
F24 C20 C19 112.0(2) ?
F23 C20 C19 109.4(2) ?
F25 C21 F27 109.3(3) ?
F25 C21 F26 106.4(2) ?
F27 C21 F26 106.3(2) ?
F25 C21 C22 110.6(2) ?
F27 C21 C22 112.6(2) ?
F26 C21 C22 111.5(2) ?
O9 C22 C23 127.9(2) ?
O9 C22 C21 114.1(2) ?
C23 C22 C21 117.9(2) ?
C22 C23 C24 122.3(2) ?
C22 C23 H23 118.8 ?
C24 C23 H23 118.8 ?
O10 C24 C23 128.1(2) ?
O10 C24 C25 115.6(2) ?
C23 C24 C25 116.3(2) ?
F28 C25 F30 108.0(2) ?
F28 C25 F29 107.5(2) ?
F30 C25 F29 107.4(2) ?
F28 C25 C24 112.2(2) ?
F30 C25 C24 110.0(2) ?
F29 C25 C24 111.5(2) ?
F31 C26 F33 107.0(2) ?
F31 C26 F32 107.3(2) ?
F33 C26 F32 107.4(2) ?
F31 C26 C27 112.3(2) ?
F33 C26 C27 110.6(2) ?
F32 C26 C27 111.9(2) ?
O11 C27 C28 128.1(2) ?
O11 C27 C26 115.3(2) ?
C28 C27 C26 116.6(2) ?
C27 C28 C29 122.3(2) ?
C27 C28 H28 118.9 ?
C29 C28 H28 118.9 ?
O12 C29 C28 128.2(2) ?
O12 C29 C30 115.0(2) ?
C28 C29 C30 116.7(2) ?
F35 C30 F36 107.7(2) ?
F35 C30 F34 107.1(2) ?
F36 C30 F34 107.0(2) ?
F35 C30 C29 112.9(2) ?
F36 C30 C29 112.0(2) ?
F34 C30 C29 109.9(2) ?
C32 C31 H31A 109.5 ?
C32 C31 H31B 109.5 ?
H31A C31 H31B 109.5 ?
C32 C31 H31C 109.5 ?
H31A C31 H31C 109.5 ?
H31B C31 H31C 109.5 ?
O13 C32 C33 122.0(3) ?
O13 C32 C31 121.2(3) ?
C33 C32 C31 116.7(3) ?
C32 C33 H33A 109.5 ?
C32 C33 H33B 109.5 ?
H33A C33 H33B 109.5 ?
C32 C33 H33C 109.5 ?
H33A C33 H33C 109.5 ?
H33B C33 H33C 109.5 ?
C35 C34 H34A 109.5 ?
C35 C34 H34B 109.5 ?
H34A C34 H34B 109.5 ?
C35 C34 H34C 109.5 ?
H34A C34 H34C 109.5 ?
H34B C34 H34C 109.5 ?
O14 C35 C34 121.9(3) ?
O14 C35 C36 121.4(3) ?
C34 C35 C36 116.7(3) ?
C35 C36 H36A 109.5 ?
C35 C36 H36B 109.5 ?
H36A C36 H36B 109.5 ?
C35 C36 H36C 109.5 ?
H36A C36 H36C 109.5 ?
H36B C36 H36C 109.5 ?
C6 F7 Na1 116.00(14) ?
C21 F26 Na2 115.20(15) ?
C26 F31 Na2 112.90(15) ?

loop_
_geom_bond_atom_site_label_1
_geom_bond_atom_site_label_2
_geom_bond_distance
_geom_bond_publ_flag
Mn1 O2 2.1383(17) yes
Mn1 O6 2.1512(17) yes
Mn1 O4 2.1562(17) yes
Mn1 O3 2.1979(16) yes
Mn1 O1 2.2159(17) yes
Mn1 O5 2.2170(17) yes
Mn1 Na1 3.3457(10) yes
Mn2 O8 2.1394(17) yes
Mn2 O9 2.1429(18) yes
Mn2 O7 2.1474(17) yes
Mn2 O12 2.1512(17) yes
Mn2 O11 2.1573(17) yes
Mn2 O10 2.1738(16) yes
Mn2 Na2 3.2786(11) yes
Mn2 Na1 3.2956(10) yes
Na1 O1 2.4234(19) ?
Na1 O3 2.4259(19) ?
Na1 O5 2.4665(19) ?
Na1 O10 2.5054(19) ?
Na1 O8 2.5327(19) ?
Na1 O12 2.5356(19) ?
Na1 F7 2.9556(19) ?
Na2 O14 2.209(2) ?
Na2 O13 2.307(3) ?
Na2 O11 2.405(2) ?
Na2 O9 2.411(2) ?
Na2 O7 2.627(2) ?
Na2 F26 2.902(2) ?
Na2 F31 2.953(2) ?
O1 C2 1.257(3) ?
O2 C4 1.249(3) ?
O3 C7 1.258(3) ?
O4 C9 1.246(3) ?
O5 C12 1.256(3) ?
O6 C14 1.252(3) ?
O7 C17 1.257(3) ?
O8 C19 1.251(3) ?
O9 C22 1.261(3) ?
O10 C24 1.249(3) ?
O11 C27 1.250(3) ?
O12 C29 1.260(3) ?
O13 C32 1.209(4) ?
O14 C35 1.216(3) ?
C1 F2 1.324(3) ?
C1 F1 1.335(3) ?
C1 F3 1.337(3) ?
C1 C2 1.533(4) ?
C2 C3 1.395(3) ?
C3 C4 1.386(4) ?
C3 H3 0.9500 ?
C4 C5 1.536(4) ?
C5 F4 1.324(3) ?
C5 F6 1.325(3) ?
C5 F5 1.337(3) ?
C6 F7 1.317(3) ?
C6 F8 1.318(3) ?
C6 F9 1.332(3) ?
C6 C7 1.537(3) ?
C7 C8 1.378(4) ?
C8 C9 1.397(3) ?
C8 H8 0.9500 ?
C9 C10 1.541(4) ?
C10 F12 1.315(3) ?
C10 F11 1.325(3) ?
C10 F10 1.333(3) ?
C11 F15 1.326(3) ?
C11 F13 1.332(3) ?
C11 F14 1.343(3) ?
C11 C12 1.536(4) ?
C12 C13 1.389(3) ?
C13 C14 1.388(3) ?
C13 H13 0.9500 ?
C14 C15 1.534(3) ?
C15 F16 1.328(3) ?
C15 F18 1.331(3) ?
C15 F17 1.339(3) ?
C16 F19X 1.271(9) ?
C16 F20 1.271(4) ?
C16 F21X 1.277(7) ?
C16 F19 1.303(6) ?
C16 F21 1.354(5) ?
C16 F20X 1.389(6) ?
C16 C17 1.533(4) ?
C17 C18 1.386(4) ?
C18 C19 1.394(4) ?
C18 H18 0.9500 ?
C19 C20 1.536(4) ?
C20 F22 1.322(3) ?
C20 F24 1.332(3) ?
C20 F23 1.339(3) ?
C21 F25 1.316(3) ?
C21 F27 1.324(3) ?
C21 F26 1.326(3) ?
C21 C22 1.536(4) ?
C22 C23 1.384(4) ?
C23 C24 1.393(4) ?
C23 H23 0.9500 ?
C24 C25 1.543(4) ?
C25 F28 1.324(3) ?
C25 F30 1.332(3) ?
C25 F29 1.333(3) ?
C26 F31 1.327(3) ?
C26 F33 1.329(3) ?
C26 F32 1.332(3) ?
C26 C27 1.537(4) ?
C27 C28 1.384(4) ?
C28 C29 1.393(3) ?
C28 H28 0.9500 ?
C29 C30 1.534(4) ?
C30 F35 1.330(3) ?
C30 F36 1.332(3) ?
C30 F34 1.334(3) ?
C31 C32 1.483(5) ?
C31 H31A 0.9800 ?
C31 H31B 0.9800 ?
C31 H31C 0.9800 ?
C32 C33 1.473(5) ?
C33 H33A 0.9800 ?
C33 H33B 0.9800 ?
C33 H33C 0.9800 ?
C34 C35 1.481(4) ?
C34 H34A 0.9800 ?
C34 H34B 0.9800 ?
C34 H34C 0.9800 ?
C35 C36 1.491(4) ?
C36 H36A 0.9800 ?
C36 H36B 0.9800 ?
C36 H36C 0.9800 ?
